data_2221374
loop_
_publ_author_name
'Arslan, Hakan'
'VanDerveer, Don'
'Demir, Serpil'
'\"Ozdemir, \.Ismail'
'\,Cetinkaya, Bekir'

_publ_section_title
;1-(1<i>H</i>-Benzimidazol-1-ylmethyl)-3-[2-(diisopropylamino)ethyl]-1<i>H</i>-benzimidazolium
 bromide 0.25-hydrate
;
_journal_coeditor_code HG2484
_journal_issue 4
_journal_name_full 'Acta Crystallographica Section E'
_journal_page_first o699
_journal_page_last o700
_journal_paper_doi 10.1107/S160053680900765X
_journal_volume 65
_journal_year 2009
_chemical_formula_iupac 'C23 H30 N5 +, Br -, 0.25H2 O'
_chemical_formula_moiety 'C23 H30 N5 +, Br -, 0.25(H2 O)'
_chemical_formula_sum 'C23 H30.5 Br N5 O0.25'
_chemical_formula_weight 460.93
_chemical_name_systematic
'1-(1<i>H</i>-Benzimidazol-1-ylmethyl)-3-[2-(diisopropylamino)ethyl]-1<i>H</i>-benzimidazolium bromide 0.25-hydrate'
_space_group_IT_number 2
_symmetry_cell_setting triclinic
_symmetry_space_group_name_Hall '-P 1'
_symmetry_space_group_name_H-M 'P -1'
_atom_sites_solution_hydrogens geom
_atom_sites_solution_primary direct
_atom_sites_solution_secondary difmap
_audit_creation_method SHELXL-97
_cell_angle_alpha 83.29(3)
_cell_angle_beta 84.69(3)
_cell_angle_gamma 65.93(3)
_cell_formula_units_Z 2
_cell_length_a 8.4944(17)
_cell_length_b 9.4960(19)
_cell_length_c 15.318(3)
_cell_measurement_reflns_used 5869
_cell_measurement_temperature 153(2)
_cell_measurement_theta_max 26.4034
_cell_measurement_theta_min 3.1927
_cell_volume 1119.1(5)
_computing_cell_refinement 'CrystalClear (Rigaku/MSC, 2006)'
_computing_data_collection 'CrystalClear (Rigaku/MSC, 2006)'
_computing_data_reduction 'CrystalClear (Rigaku/MSC, 2006)'
_computing_molecular_graphics 'SHELXTL (Sheldrick, 2008)'
_computing_publication_material 'SHELXTL (Sheldrick, 2008)'
_computing_structure_refinement 'SHELXTL (Sheldrick, 2008)'
_computing_structure_solution 'SHELXTL (Sheldrick, 2008)'
_diffrn_ambient_temperature 153(2)
_diffrn_detector_area_resol_mean 14.6306
_diffrn_measured_fraction_theta_full 0.985
_diffrn_measured_fraction_theta_max 0.985
_diffrn_measurement_device 'Rigaku Mercury CCD'
_diffrn_measurement_method \w
_diffrn_radiation_monochromator 'Graphite Monochromator'
_diffrn_radiation_source 'Sealed Tube'
_diffrn_radiation_type MoK\a
_diffrn_radiation_wavelength 0.71073
_diffrn_reflns_av_R_equivalents 0.0385
_diffrn_reflns_av_sigmaI/netI 0.0940
_diffrn_reflns_limit_h_max 10
_diffrn_reflns_limit_h_min -9
_diffrn_reflns_limit_k_max 11
_diffrn_reflns_limit_k_min -11
_diffrn_reflns_limit_l_max 18
_diffrn_reflns_limit_l_min -17
_diffrn_reflns_number 7638
_diffrn_reflns_reduction_process 'Lp corrections applied'
_diffrn_reflns_theta_full 25.01
_diffrn_reflns_theta_max 25.01
_diffrn_reflns_theta_min 3.19
_diffrn_standards_decay_% 0
_diffrn_standards_interval_count 0
_diffrn_standards_interval_time 0
_diffrn_standards_number 0
_exptl_absorpt_coefficient_mu 1.857
_exptl_absorpt_correction_T_max 0.8361
_exptl_absorpt_correction_T_min 0.5709
_exptl_absorpt_correction_type multi-scan
_exptl_absorpt_process_details '(REQAB; Jacobson, 1998)'
_exptl_crystal_colour colorless
_exptl_crystal_density_diffrn 1.368
_exptl_crystal_density_method 'not measured'
_exptl_crystal_description rod
_exptl_crystal_F_000 481
_exptl_crystal_size_max 0.34
_exptl_crystal_size_mid 0.12
_exptl_crystal_size_min 0.10
_refine_diff_density_max 0.740
_refine_diff_density_min -0.708
_refine_ls_extinction_method none
_refine_ls_goodness_of_fit_ref 0.980
_refine_ls_hydrogen_treatment constr
_refine_ls_matrix_type full
_refine_ls_number_parameters 282
_refine_ls_number_reflns 3889
_refine_ls_number_restraints 22
_refine_ls_restrained_S_all 0.978
_refine_ls_R_factor_all 0.0943
_refine_ls_R_factor_gt 0.0544
_refine_ls_shift/su_max 0.001
_refine_ls_shift/su_mean 0.000
_refine_ls_structure_factor_coef Fsqd
_refine_ls_weighting_details 'calc w=1/[\s^2^(Fo^2^)+(0.0659P)^2^] where P=(Fo^2^+2Fc^2^)/3'
_refine_ls_weighting_scheme calc
_refine_ls_wR_factor_gt 0.1200
_refine_ls_wR_factor_ref 0.1436
_reflns_number_gt 2390
_reflns_number_total 3889
_reflns_threshold_expression I>2\s(I)
_cod_data_source_file hg2484.cif
_cod_data_source_block I
_cod_depositor_comments
;
The following automatic conversions were performed:
'_symmetry_cell_setting' value 'Triclinic' changed to 'triclinic'
according to '/home/saulius/struct/CIF-dictionaries/cif_core.dic'
dictionary named 'cif_core.dic' version 2.4.1 from 2010-06-29.

Automatic conversion script
Id: cif_fix_enum 1527 2010-12-29 10:47:43Z saulius 

The following automatic conversions were performed:

'_symmetry_cell_setting' value 'Triclinic' changed to 'triclinic'
according to /home/saulius/struct/CIF-dictionaries/cif_core.dic
dictionary named 'cif_core.dic' version 2.4.1 from 2010-06-29.

Automatic conversion script
Id: cif_fix_values 1715 2011-07-08 13:25:40Z adriana 
;
_cod_database_code 2221374
_cod_database_fobs_code 2221374

loop_
_symmetry_equiv_pos_as_xyz
'x, y, z'
'-x, -y, -z'

loop_
_atom_site_type_symbol
_atom_site_label
_atom_site_fract_x
_atom_site_fract_y
_atom_site_fract_z
_atom_site_U_iso_or_equiv
_atom_site_adp_type
_atom_site_calc_flag
_atom_site_refinement_flags
_atom_site_occupancy
_atom_site_disorder_assembly
_atom_site_disorder_group
Br Br1 0.78369(7) 0.88546(6) 0.57962(4) 0.05288(19) Uani d . 1 . .
N N1 0.6315(5) 0.5169(5) 0.6422(2) 0.0430(10) Uani d . 1 . .
N N2 0.3772(6) 0.7103(4) 0.6314(3) 0.0499(11) Uani d . 1 . .
N N3 0.1831(7) 0.9149(5) 0.7189(3) 0.0544(12) Uani d . 1 . .
N N4 0.0314(6) 0.9404(5) 0.8478(3) 0.0575(12) Uani d . 1 . .
N N5 0.7558(5) 0.4797(5) 0.8187(2) 0.0411(10) Uani d . 1 . .
C C1 0.5416(8) 0.6676(6) 0.6495(3) 0.0511(14) Uani d . 1 . .
H H1 0.5890 0.7364 0.6658 0.061 Uiso calc R 1 . .
C C2 0.5188(6) 0.4562(5) 0.6178(3) 0.0334(10) Uani d . 1 . .
C C3 0.5464(6) 0.3083(5) 0.5999(3) 0.0352(10) Uani d . 1 . .
H H3 0.6568 0.2231 0.6057 0.042 Uiso calc R 1 . .
C C4 0.4050(6) 0.2909(5) 0.5732(3) 0.0375(11) Uani d . 1 . .
H H4 0.4179 0.1906 0.5595 0.045 Uiso calc R 1 . .
C C5 0.2451(6) 0.4136(5) 0.5654(3) 0.0416(12) Uani d . 1 . .
H H5 0.1508 0.3949 0.5470 0.050 Uiso calc R 1 . .
C C6 0.2162(7) 0.5628(6) 0.5833(3) 0.0475(13) Uani d . 1 . .
H H6 0.1060 0.6480 0.5770 0.057 Uiso calc R 1 . .
C C7 0.3565(7) 0.5795(5) 0.6106(3) 0.0382(11) Uani d . 1 . .
C C8 0.2416(10) 0.8685(6) 0.6319(4) 0.0700(18) Uani d . 1 . .
H H8A 0.2855 0.9397 0.6007 0.084 Uiso calc R 1 . .
H H8B 0.1452 0.8743 0.6013 0.084 Uiso calc R 1 . .
C C9 0.0487(8) 0.8983(6) 0.7688(4) 0.0629(17) Uani d . 1 . .
H H9 -0.0264 0.8588 0.7471 0.075 Uiso calc R 1 . .
C C11 0.1667(7) 0.9865(5) 0.8532(3) 0.0416(12) Uani d . 1 . .
C C12 0.2084(7) 1.0432(5) 0.9234(3) 0.0470(13) Uani d . 1 . .
H H12 0.1438 1.0529 0.9788 0.056 Uiso calc R 1 . .
C C13 0.3479(9) 1.0850(7) 0.9095(4) 0.0683(17) Uani d . 1 . .
H H13 0.3776 1.1281 0.9559 0.082 Uiso calc R 1 . .
C C14 0.4463(10) 1.0666(8) 0.8304(5) 0.091(2) Uani d . 1 . .
H H14 0.5443 1.0937 0.8245 0.109 Uiso calc R 1 . .
C C15 0.4059(9) 1.0098(7) 0.7597(4) 0.078(2) Uani d . 1 . .
H H15 0.4722 0.9984 0.7047 0.093 Uiso calc R 1 . .
C C16 0.2652(8) 0.9710(5) 0.7730(3) 0.0497(14) Uani d . 1 . .
C C17 0.8119(6) 0.4275(7) 0.6628(3) 0.0518(14) Uani d . 1 . .
H H17A 0.8739 0.4932 0.6528 0.062 Uiso calc R 1 . .
H H17B 0.8634 0.3453 0.6247 0.062 Uiso calc R 1 . .
C C18 0.8254(7) 0.3596(6) 0.7583(3) 0.0461(13) Uani d . 1 . .
H H18A 0.7636 0.2936 0.7680 0.055 Uiso calc R 1 . .
H H18B 0.9444 0.2974 0.7696 0.055 Uiso calc R 1 . .
C C19 0.6381(6) 0.4499(5) 0.8896(3) 0.0348(10) Uani d . 1 . .
H H19 0.6113 0.5273 0.9302 0.042 Uiso calc R 1 . .
C C20 0.4689(6) 0.4737(6) 0.8519(3) 0.0462(12) Uani d . 1 . .
H H20A 0.4186 0.5761 0.8229 0.069 Uiso calc R 1 . .
H H20B 0.3911 0.4610 0.8986 0.069 Uiso calc R 1 . .
H H20C 0.4903 0.3989 0.8103 0.069 Uiso calc R 1 . .
C C21 0.7152(7) 0.2931(6) 0.9424(3) 0.0489(13) Uani d . 1 . .
H H21A 0.7476 0.2122 0.9037 0.073 Uiso calc R 1 . .
H H21B 0.6313 0.2831 0.9864 0.073 Uiso calc R 1 . .
H H21C 0.8153 0.2852 0.9705 0.073 Uiso calc R 1 . .
C C22 0.9092(11) 0.5022(9) 0.8612(5) 0.054(2) Uani d PDU 0.792(10) . .
H H22 0.9695 0.4146 0.9013 0.065 Uiso calc PR 0.792(10) . .
C C22' 0.843(2) 0.582(2) 0.8331(14) 0.021(5) Uiso d PD 0.208(10) . .
H H22' 0.9455 0.5571 0.8048 0.025 Uiso d P 0.208(10) . .
C C23 1.0298(9) 0.5239(10) 0.7878(5) 0.098(2) Uani d DU 1 . .
H H23A 1.1470 0.4660 0.8038 0.118 Uiso calc R 1 . .
H H23B 1.0083 0.6318 0.7774 0.118 Uiso calc R 1 . .
H H23C 1.0110 0.4880 0.7353 0.118 Uiso calc R 1 . .
C C24 0.8241(13) 0.6470(11) 0.9089(6) 0.090(3) Uani d PDU 0.792(10) . .
H H24A 0.7210 0.7156 0.8803 0.136 Uiso calc PR 0.792(10) . .
H H24B 0.9019 0.6974 0.9079 0.136 Uiso calc PR 0.792(10) . .
H H24C 0.7950 0.6202 0.9687 0.136 Uiso calc PR 0.792(10) . .
C C24' 0.729(2) 0.726(2) 0.8681(14) 0.022(5) Uiso d PD 0.208(10) . .
H H24D 0.6329 0.7782 0.8312 0.034 Uiso calc PR 0.208(10) . .
H H24E 0.7908 0.7908 0.8697 0.034 Uiso calc PR 0.208(10) . .
H H24F 0.6878 0.7052 0.9265 0.034 Uiso calc PR 0.208(10) . .
O O1 0.968(2) 0.133(2) 0.5686(12) 0.076(5) Uani d P 0.25 . .

loop_
_atom_site_aniso_label
_atom_site_aniso_U_11
_atom_site_aniso_U_22
_atom_site_aniso_U_33
_atom_site_aniso_U_12
_atom_site_aniso_U_13
_atom_site_aniso_U_23
Br1 0.0484(3) 0.0364(3) 0.0800(4) -0.0213(2) -0.0238(3) 0.0042(2)
N1 0.061(2) 0.061(3) 0.024(2) -0.042(2) 0.0074(18) -0.0127(18)
N2 0.093(3) 0.030(2) 0.028(2) -0.025(2) -0.002(2) -0.0085(18)
N3 0.097(4) 0.031(2) 0.030(2) -0.017(2) -0.011(2) -0.0116(18)
N4 0.054(3) 0.050(3) 0.068(3) -0.015(2) -0.003(2) -0.027(2)
N5 0.058(2) 0.051(2) 0.026(2) -0.033(2) 0.0081(18) -0.0133(18)
C1 0.097(4) 0.051(3) 0.026(3) -0.050(3) 0.006(3) -0.011(2)
C2 0.045(2) 0.038(3) 0.025(2) -0.025(2) 0.007(2) -0.0089(19)
C3 0.042(2) 0.035(2) 0.030(3) -0.017(2) 0.004(2) -0.008(2)
C4 0.051(3) 0.036(3) 0.032(3) -0.023(2) 0.000(2) -0.009(2)
C5 0.041(3) 0.044(3) 0.041(3) -0.016(2) -0.002(2) -0.012(2)
C6 0.053(3) 0.046(3) 0.028(3) -0.002(3) -0.003(2) -0.014(2)
C7 0.064(3) 0.034(3) 0.019(2) -0.020(2) -0.002(2) -0.0061(19)
C8 0.128(5) 0.032(3) 0.038(3) -0.017(3) -0.014(3) -0.004(2)
C9 0.057(3) 0.048(3) 0.077(5) -0.006(3) -0.009(3) -0.032(3)
C11 0.058(3) 0.027(2) 0.036(3) -0.012(2) -0.003(2) -0.005(2)
C12 0.068(3) 0.034(3) 0.035(3) -0.015(3) -0.005(3) -0.006(2)
C13 0.100(5) 0.065(4) 0.055(4) -0.042(4) 0.002(3) -0.033(3)
C14 0.129(5) 0.098(5) 0.088(5) -0.088(4) 0.046(4) -0.058(4)
C15 0.145(5) 0.067(4) 0.053(4) -0.078(4) 0.041(4) -0.031(3)
C16 0.097(4) 0.027(3) 0.031(3) -0.029(3) -0.004(3) -0.009(2)
C17 0.054(3) 0.081(4) 0.041(3) -0.047(3) 0.014(2) -0.024(3)
C18 0.048(3) 0.057(3) 0.036(3) -0.022(3) 0.011(2) -0.019(2)
C19 0.038(2) 0.040(3) 0.026(2) -0.014(2) 0.0014(19) -0.004(2)
C20 0.047(3) 0.060(3) 0.036(3) -0.025(3) -0.002(2) -0.002(2)
C21 0.051(3) 0.044(3) 0.044(3) -0.014(3) 0.000(2) 0.006(2)
C22 0.092(5) 0.050(4) 0.035(4) -0.047(4) 0.021(4) -0.008(3)
C23 0.076(4) 0.142(6) 0.109(6) -0.067(5) -0.014(4) -0.037(5)
C24 0.131(7) 0.119(7) 0.075(6) -0.100(6) 0.029(6) -0.053(5)
O1 0.070(10) 0.081(11) 0.091(13) -0.040(9) 0.006(9) -0.027(10)

loop_
_atom_type_symbol
_atom_type_description
_atom_type_scat_dispersion_real
_atom_type_scat_dispersion_imag
_atom_type_scat_source
C C 0.0033 0.0016 'International Tables Vol C Tables 4.2.6.8 and 6.1.1.4'
H H 0.0000 0.0000 'International Tables Vol C Tables 4.2.6.8 and 6.1.1.4'
N N 0.0061 0.0033 'International Tables Vol C Tables 4.2.6.8 and 6.1.1.4'
Br Br -0.2901 2.4595 'International Tables Vol C Tables 4.2.6.8 and 6.1.1.4'
O O 0.0106 0.0060 'International Tables Vol C Tables 4.2.6.8 and 6.1.1.4'

loop_
_geom_angle_atom_site_label_1
_geom_angle_atom_site_label_2
_geom_angle_atom_site_label_3
_geom_angle_site_symmetry_1
_geom_angle_site_symmetry_3
_geom_angle
_geom_angle_publ_flag
C1 N1 C2 . . 107.8(4) ?
C1 N1 C17 . . 126.4(4) ?
C2 N1 C17 . . 125.6(4) ?
C1 N2 C7 . . 108.1(4) ?
C1 N2 C8 . . 125.8(5) ?
C7 N2 C8 . . 126.1(5) ?
C9 N3 C16 . . 106.5(4) ?
C9 N3 C8 . . 127.1(5) ?
C16 N3 C8 . . 126.1(5) ?
C9 N4 C11 . . 104.7(5) ?
C18 N5 C22' . . 123.0(8) ?
C18 N5 C19 . . 113.1(3) ?
C22' N5 C19 . . 119.4(8) ?
C18 N5 C22 . . 110.5(4) ?
C19 N5 C22 . . 109.9(3) ?
N1 C1 N2 . . 111.1(4) ?
N1 C1 H1 . . 124.5 ?
N2 C1 H1 . . 124.5 ?
C3 C2 N1 . . 131.3(4) ?
C3 C2 C7 . . 121.9(4) ?
N1 C2 C7 . . 106.8(4) ?
C4 C3 C2 . . 115.7(4) ?
C4 C3 H3 . . 122.1 ?
C2 C3 H3 . . 122.1 ?
C3 C4 C5 . . 122.2(4) ?
C3 C4 H4 . . 118.9 ?
C5 C4 H4 . . 118.9 ?
C4 C5 C6 . . 122.4(4) ?
C4 C5 H5 . . 118.8 ?
C6 C5 H5 . . 118.8 ?
C7 C6 C5 . . 115.3(5) ?
C7 C6 H6 . . 122.4 ?
C5 C6 H6 . . 122.4 ?
C6 C7 N2 . . 131.2(5) ?
C6 C7 C2 . . 122.5(4) ?
N2 C7 C2 . . 106.3(4) ?
N3 C8 N2 . . 113.0(4) ?
N3 C8 H8A . . 109.0 ?
N2 C8 H8A . . 109.0 ?
N3 C8 H8B . . 109.0 ?
N2 C8 H8B . . 109.0 ?
H8A C8 H8B . . 107.8 ?
N4 C9 N3 . . 114.3(5) ?
N4 C9 H9 . . 122.9 ?
N3 C9 H9 . . 122.9 ?
C12 C11 N4 . . 129.0(5) ?
C12 C11 C16 . . 120.5(5) ?
N4 C11 C16 . . 110.5(4) ?
C13 C12 C11 . . 116.8(5) ?
C13 C12 H12 . . 121.6 ?
C11 C12 H12 . . 121.6 ?
C12 C13 C14 . . 122.2(5) ?
C12 C13 H13 . . 118.9 ?
C14 C13 H13 . . 118.9 ?
C13 C14 C15 . . 121.5(6) ?
C13 C14 H14 . . 119.3 ?
C15 C14 H14 . . 119.3 ?
C16 C15 C14 . . 116.3(5) ?
C16 C15 H15 . . 121.9 ?
C14 C15 H15 . . 121.9 ?
C15 C16 N3 . . 133.2(5) ?
C15 C16 C11 . . 122.7(5) ?
N3 C16 C11 . . 104.0(5) ?
N1 C17 C18 . . 110.7(4) ?
N1 C17 H17A . . 109.5 ?
C18 C17 H17A . . 109.5 ?
N1 C17 H17B . . 109.5 ?
C18 C17 H17B . . 109.5 ?
H17A C17 H17B . . 108.1 ?
N5 C18 C17 . . 111.7(4) ?
N5 C18 H18A . . 109.3 ?
C17 C18 H18A . . 109.3 ?
N5 C18 H18B . . 109.3 ?
C17 C18 H18B . . 109.3 ?
H18A C18 H18B . . 108.0 ?
N5 C19 C20 . . 110.0(4) ?
N5 C19 C21 . . 114.8(4) ?
C20 C19 C21 . . 111.1(4) ?
N5 C19 H19 . . 106.8 ?
C20 C19 H19 . . 106.8 ?
C21 C19 H19 . . 106.8 ?
C19 C20 H20A . . 109.5 ?
C19 C20 H20B . . 109.5 ?
H20A C20 H20B . . 109.5 ?
C19 C20 H20C . . 109.5 ?
H20A C20 H20C . . 109.5 ?
H20B C20 H20C . . 109.5 ?
C19 C21 H21A . . 109.5 ?
C19 C21 H21B . . 109.5 ?
H21A C21 H21B . . 109.5 ?
C19 C21 H21C . . 109.5 ?
H21A C21 H21C . . 109.5 ?
H21B C21 H21C . . 109.5 ?
C23 C22 C24 . . 110.2(6) ?
C23 C22 N5 . . 108.3(5) ?
C24 C22 N5 . . 105.8(6) ?
C23 C22 H22 . . 110.8 ?
C24 C22 H22 . . 110.8 ?
N5 C22 H22 . . 110.8 ?
C24' C22' N5 . . 114.1(14) ?
N5 C22' H22' . . 113.3(17) ?
C22 C23 H23A . . 109.5 ?
C22 C23 H23B . . 109.5 ?
H23A C23 H23B . . 109.5 ?
C22 C23 H23C . . 109.5 ?
H23A C23 H23C . . 109.5 ?
H23B C23 H23C . . 109.5 ?
C22 C24 H24A . . 109.5 ?
C22 C24 H24B . . 109.5 ?
H24A C24 H24B . . 109.5 ?
C22 C24 H24C . . 109.5 ?
H24A C24 H24C . . 109.5 ?
H24B C24 H24C . . 109.5 ?
C22' C24' H24D . . 109.5 ?
C22' C24' H24E . . 109.5 ?
H24D C24' H24E . . 109.5 ?
C22' C24' H24F . . 109.5 ?
H24D C24' H24F . . 109.5 ?
H24E C24' H24F . . 109.5 ?

loop_
_geom_bond_atom_site_label_1
_geom_bond_atom_site_label_2
_geom_bond_site_symmetry_2
_geom_bond_distance
_geom_bond_publ_flag
N1 C1 . 1.332(6) ?
N1 C2 . 1.399(5) ?
N1 C17 . 1.461(7) ?
N2 C1 . 1.333(7) ?
N2 C7 . 1.398(5) ?
N2 C8 . 1.474(7) ?
N3 C9 . 1.367(7) ?
N3 C16 . 1.404(6) ?
N3 C8 . 1.432(7) ?
N4 C9 . 1.296(7) ?
N4 C11 . 1.399(6) ?
N5 C18 . 1.450(6) ?
N5 C22' . 1.487(19) ?
N5 C19 . 1.489(5) ?
N5 C22 . 1.608(8) ?
C1 H1 . 0.9600 ?
C2 C3 . 1.382(6) ?
C2 C7 . 1.402(7) ?
C3 C4 . 1.380(6) ?
C3 H3 . 0.9600 ?
C4 C5 . 1.387(6) ?
C4 H4 . 0.9600 ?
C5 C6 . 1.393(6) ?
C5 H5 . 0.9600 ?
C6 C7 . 1.372(7) ?
C6 H6 . 0.9600 ?
C8 H8A . 0.9600 ?
C8 H8B . 0.9600 ?
C9 H9 . 0.9600 ?
C11 C12 . 1.391(7) ?
C11 C16 . 1.407(7) ?
C12 C13 . 1.387(8) ?
C12 H12 . 0.9600 ?
C13 C14 . 1.392(8) ?
C13 H13 . 0.9600 ?
C14 C15 . 1.392(8) ?
C14 H14 . 0.9600 ?
C15 C16 . 1.379(8) ?
C15 H15 . 0.9600 ?
C17 C18 . 1.522(7) ?
C17 H17A . 0.9600 ?
C17 H17B . 0.9600 ?
C18 H18A . 0.9600 ?
C18 H18B . 0.9600 ?
C19 C20 . 1.519(6) ?
C19 C21 . 1.524(7) ?
C19 H19 . 0.9600 ?
C20 H20A . 0.9599 ?
C20 H20B . 0.9599 ?
C20 H20C . 0.9599 ?
C21 H21A . 0.9599 ?
C21 H21B . 0.9599 ?
C21 H21C . 0.9599 ?
C22 C23 . 1.504(9) ?
C22 C24 . 1.507(10) ?
C22 H22 . 0.9600 ?
C22 H22' . 1.045(6) ?
C22' C24' . 1.44(2) ?
C22' H22' . 0.889(17) ?
C23 H22' . 0.693(7) ?
C23 H23A . 0.9600 ?
C23 H23B . 0.9600 ?
C23 H23C . 0.9600 ?
C24 H24A . 0.9600 ?
C24 H24B . 0.9600 ?
C24 H24C . 0.9600 ?
C24' H24D . 0.9600 ?
C24' H24E . 0.9600 ?
C24' H24F . 0.9600 ?

loop_
_geom_hbond_atom_site_label_D
_geom_hbond_atom_site_label_H
_geom_hbond_atom_site_label_A
_geom_hbond_site_symmetry_A
_geom_hbond_distance_DH
_geom_hbond_distance_HA
_geom_hbond_distance_DA
_geom_hbond_angle_DHA
C1 H1 Br1 . 0.96 2.75 3.493(7) 135
C6 H6 Br1 1_455 0.96 2.75 3.702(6) 173
C20 H20A Cg1 1_555 0.96 2.95 3.445(5) 113

loop_
_geom_torsion_atom_site_label_1
_geom_torsion_atom_site_label_2
_geom_torsion_atom_site_label_3
_geom_torsion_atom_site_label_4
_geom_torsion_site_symmetry_1
_geom_torsion_site_symmetry_2
_geom_torsion_site_symmetry_3
_geom_torsion_site_symmetry_4
_geom_torsion
_geom_torsion_publ_flag
C2 N1 C1 N2 . . . . -0.1(5) ?
C17 N1 C1 N2 . . . . -175.5(4) ?
C7 N2 C1 N1 . . . . 0.0(5) ?
C8 N2 C1 N1 . . . . -179.2(4) ?
C1 N1 C2 C3 . . . . 178.5(5) ?
C17 N1 C2 C3 . . . . -6.1(7) ?
C1 N1 C2 C7 . . . . 0.2(5) ?
C17 N1 C2 C7 . . . . 175.6(4) ?
N1 C2 C3 C4 . . . . -176.9(4) ?
C7 C2 C3 C4 . . . . 1.1(6) ?
C2 C3 C4 C5 . . . . -0.5(7) ?
C3 C4 C5 C6 . . . . 0.5(7) ?
C4 C5 C6 C7 . . . . -1.1(7) ?
C5 C6 C7 N2 . . . . 177.7(5) ?
C5 C6 C7 C2 . . . . 1.7(7) ?
C1 N2 C7 C6 . . . . -176.3(5) ?
C8 N2 C7 C6 . . . . 2.9(8) ?
C1 N2 C7 C2 . . . . 0.1(5) ?
C8 N2 C7 C2 . . . . 179.4(4) ?
C3 C2 C7 C6 . . . . -1.8(7) ?
N1 C2 C7 C6 . . . . 176.7(4) ?
C3 C2 C7 N2 . . . . -178.7(4) ?
N1 C2 C7 N2 . . . . -0.2(5) ?
C9 N3 C8 N2 . . . . -91.4(7) ?
C16 N3 C8 N2 . . . . 81.2(7) ?
C1 N2 C8 N3 . . . . -74.6(7) ?
C7 N2 C8 N3 . . . . 106.3(6) ?
C11 N4 C9 N3 . . . . -1.3(6) ?
C16 N3 C9 N4 . . . . 1.6(7) ?
C8 N3 C9 N4 . . . . 175.3(5) ?
C9 N4 C11 C12 . . . . 179.6(5) ?
C9 N4 C11 C16 . . . . 0.5(6) ?
N4 C11 C12 C13 . . . . -178.0(5) ?
C16 C11 C12 C13 . . . . 1.0(7) ?
C11 C12 C13 C14 . . . . -2.2(9) ?
C12 C13 C14 C15 . . . . 2.3(11) ?
C13 C14 C15 C16 . . . . -1.0(10) ?
C14 C15 C16 N3 . . . . 178.3(6) ?
C14 C15 C16 C11 . . . . -0.2(9) ?
C9 N3 C16 C15 . . . . -179.9(6) ?
C8 N3 C16 C15 . . . . 6.3(9) ?
C9 N3 C16 C11 . . . . -1.1(5) ?
C8 N3 C16 C11 . . . . -174.9(5) ?
C12 C11 C16 C15 . . . . 0.2(8) ?
N4 C11 C16 C15 . . . . 179.3(5) ?
C12 C11 C16 N3 . . . . -178.7(4) ?
N4 C11 C16 N3 . . . . 0.4(5) ?
C1 N1 C17 C18 . . . . 90.7(5) ?
C2 N1 C17 C18 . . . . -83.9(5) ?
C22' N5 C18 C17 . . . . -71.1(11) ?
C19 N5 C18 C17 . . . . 133.1(4) ?
C22 N5 C18 C17 . . . . -103.2(5) ?
N1 C17 C18 N5 . . . . -61.6(5) ?
C18 N5 C19 C20 . . . . -71.9(5) ?
C22' N5 C19 C20 . . . . 131.3(10) ?
C22 N5 C19 C20 . . . . 164.0(4) ?
C18 N5 C19 C21 . . . . 54.3(5) ?
C22' N5 C19 C21 . . . . -102.6(10) ?
C22 N5 C19 C21 . . . . -69.8(5) ?
C18 N5 C22 C23 . . . . 51.6(7) ?
C22' N5 C22 C23 . . . . -68.6(15) ?
C19 N5 C22 C23 . . . . 177.2(5) ?
C18 N5 C22 C24 . . . . 169.8(5) ?
C22' N5 C22 C24 . . . . 49.5(15) ?
C19 N5 C22 C24 . . . . -64.6(6) ?
C18 N5 C22' C24' . . . . 158.1(13) ?
C19 N5 C22' C24' . . . . -47.5(19) ?
C22 N5 C22' C24' . . . . -127(3) ?
